data_2228110
loop_
_publ_author_name
'Wang, Guo-Qing'
'Ma, Cong-Hui'
'Li, Wen-Ge'
'Li, Xiao-Feng'
'Ng, Seik Weng'

_publ_section_title
;
 Bis[2-((4,6-dimethylpyrimidin-2-yl){2-[(4,6-dimethylpyrimidin-2-yl)sulfanyl]ethyl}amino)ethyl]
 disulfide
;
_journal_coeditor_code XU5021
_journal_issue 10
_journal_name_full 'Acta Crystallographica Section E'
_journal_page_first o2517
_journal_paper_doi 10.1107/S1600536810035245
_journal_volume 66
_journal_year 2010
_chemical_formula_iupac 'C32 H44 N10 S4'
_chemical_formula_moiety 'C32 H44 N10 S4'
_chemical_formula_sum 'C32 H44 N10 S4'
_chemical_formula_weight 697.01
_chemical_name_systematic
;
Bis[2-((4,6-dimethylpyrimidin-2-yl){2-[(4,6-dimethylpyrimidin-2-
yl)sulfanyl]ethyl}amino)ethyl] disulfide
;
_space_group_IT_number 2
_symmetry_cell_setting triclinic
_symmetry_space_group_name_Hall '-P 1'
_symmetry_space_group_name_H-M 'P -1'
_atom_sites_solution_hydrogens geom
_atom_sites_solution_primary direct
_atom_sites_solution_secondary difmap
_audit_creation_method SHELXL-97
_cell_angle_alpha 106.382(4)
_cell_angle_beta 103.276(4)
_cell_angle_gamma 102.294(4)
_cell_formula_units_Z 2
_cell_length_a 11.7626(5)
_cell_length_b 12.7672(6)
_cell_length_c 13.7444(7)
_cell_measurement_reflns_used 5344
_cell_measurement_temperature 293(2)
_cell_measurement_theta_max 74.5
_cell_measurement_theta_min 4.6
_cell_volume 1840.15(17)
_computing_cell_refinement 'CrysAlis Pro (Oxford Diffraction, 2009)'
_computing_data_collection 'CrysAlis Pro (Oxford Diffraction, 2009)'
_computing_data_reduction 'CrysAlis Pro (Oxford Diffraction, 2009)'
_computing_molecular_graphics 'X-SEED (Barbour, 2001)'
_computing_publication_material 'publCIF (Westrip, 2010)'
_computing_structure_refinement 'SHELXL97 (Sheldrick, 2008)'
_computing_structure_solution 'SHELXS97 (Sheldrick, 2008)'
_diffrn_ambient_temperature 293(2)
_diffrn_detector_area_resol_mean 16.0855
_diffrn_measured_fraction_theta_full 0.966
_diffrn_measured_fraction_theta_max 0.966
_diffrn_measurement_device_type 'Oxford Diffraction Xcalibur Sapphire 3 diffractometer'
_diffrn_measurement_method '\w scans'
_diffrn_radiation_monochromator graphite
_diffrn_radiation_source 'fine-focus sealed tube'
_diffrn_radiation_type CuK\a
_diffrn_radiation_wavelength 1.54184
_diffrn_reflns_av_R_equivalents 0.0197
_diffrn_reflns_av_sigmaI/netI 0.0275
_diffrn_reflns_limit_h_max 11
_diffrn_reflns_limit_h_min -14
_diffrn_reflns_limit_k_max 15
_diffrn_reflns_limit_k_min -15
_diffrn_reflns_limit_l_max 16
_diffrn_reflns_limit_l_min -16
_diffrn_reflns_number 11434
_diffrn_reflns_theta_full 72.63
_diffrn_reflns_theta_max 72.63
_diffrn_reflns_theta_min 4.64
_diffrn_standards_decay_% 0
_diffrn_standards_interval_count 0
_diffrn_standards_interval_time 0
_diffrn_standards_number 0
_exptl_absorpt_coefficient_mu 2.665
_exptl_absorpt_correction_T_max 1.0000
_exptl_absorpt_correction_T_min 0.9471
_exptl_absorpt_correction_type multi-scan
_exptl_absorpt_process_details '(CrysAlis RED; Oxford Diffraction, 2009)'
_exptl_crystal_colour Colorless
_exptl_crystal_density_diffrn 1.258
_exptl_crystal_density_method 'not measured'
_exptl_crystal_description Prism
_exptl_crystal_F_000 740
_exptl_crystal_size_max 0.30
_exptl_crystal_size_mid 0.25
_exptl_crystal_size_min 0.20
_refine_diff_density_max 1.449
_refine_diff_density_min -0.749
_refine_ls_extinction_method none
_refine_ls_goodness_of_fit_ref 1.065
_refine_ls_hydrogen_treatment constr
_refine_ls_matrix_type full
_refine_ls_number_parameters 423
_refine_ls_number_reflns 7060
_refine_ls_number_restraints 4
_refine_ls_restrained_S_all 1.071
_refine_ls_R_factor_all 0.0984
_refine_ls_R_factor_gt 0.0805
_refine_ls_shift/su_max 0.001
_refine_ls_shift/su_mean 0.001
_refine_ls_structure_factor_coef Fsqd
_refine_ls_weighting_details 'calc w=1/[\s^2^(Fo^2^)+(0.1399P)^2^+1.4306P] where P=(Fo^2^+2Fc^2^)/3'
_refine_ls_weighting_scheme calc
_refine_ls_wR_factor_gt 0.2378
_refine_ls_wR_factor_ref 0.2519
_reflns_number_gt 5177
_reflns_number_total 7060
_reflns_threshold_expression I>2\s(I)
_cod_data_source_file xu5021.cif
_cod_data_source_block I
_cod_database_code 2228110
_cod_database_fobs_code 2228110

loop_
_symmetry_equiv_pos_as_xyz
'x, y, z'
'-x, -y, -z'

loop_
_atom_site_type_symbol
_atom_site_label
_atom_site_fract_x
_atom_site_fract_y
_atom_site_fract_z
_atom_site_U_iso_or_equiv
_atom_site_adp_type
_atom_site_calc_flag
_atom_site_refinement_flags
_atom_site_occupancy
_atom_site_disorder_assembly
_atom_site_disorder_group
S S1 0.74226(10) 0.71528(10) 0.39171(9) 0.0696(3) Uani d . 1 . .
S S2 0.57455(12) 0.67895(10) 0.41240(10) 0.0812(4) Uani d . 1 . .
S S3 0.96757(10) 0.65326(9) 0.03184(10) 0.0661(3) Uani d . 1 . .
S S4 0.36046(14) 0.95980(10) 0.78051(12) 0.0903(5) Uani d . 1 . .
N N1 0.6607(3) 0.6061(3) 0.1261(3) 0.0538(7) Uani d . 1 . .
N N2 0.5256(3) 0.4838(3) 0.1734(3) 0.0527(7) Uani d . 1 . .
N N3 0.6443(3) 0.4147(3) 0.0636(2) 0.0531(7) Uani d . 1 . .
N N4 0.9874(3) 0.8593(3) 0.1672(3) 0.0582(8) Uani d . 1 . .
N N5 1.0838(3) 0.8487(3) 0.0304(3) 0.0598(8) Uani d . 1 . .
N N6 0.6477(4) 0.9727(4) 0.6648(4) 0.0905(14) Uani d . 1 . .
N N7 0.7688(3) 1.0764(3) 0.5901(3) 0.0745(11) Uani d . 1 . .
N N8 0.6908(4) 1.1703(3) 0.7257(3) 0.0685(10) Uani d . 1 . .
N N9 0.3262(4) 0.7490(3) 0.6468(3) 0.0712(10) Uani d . 1 . .
N N10 0.1976(4) 0.7779(3) 0.7571(3) 0.0731(10) Uani d . 1 . .
C C1 0.7241(4) 0.7789(3) 0.2897(3) 0.0645(11) Uani d D 1 . .
H H1A 0.7028 0.8486 0.3162 0.077 Uiso calc R 1 . .
H H1B 0.8021 0.8000 0.2770 0.077 Uiso calc R 1 . .
C C2 0.6275(4) 0.7027(3) 0.1837(3) 0.0590(9) Uani d D 1 . .
H H2A 0.5514 0.6746 0.1972 0.071 Uiso calc R 1 . .
H H2B 0.6132 0.7485 0.1392 0.071 Uiso calc R 1 . .
C C3 0.6078(3) 0.4974(3) 0.1210(3) 0.0484(8) Uani d . 1 . .
C C4 0.4770(3) 0.3770(3) 0.1680(3) 0.0554(9) Uani d . 1 . .
C C5 0.3843(5) 0.3613(4) 0.2253(4) 0.0772(13) Uani d . 1 . .
H H5A 0.4117 0.4218 0.2932 0.116 Uiso calc R 1 . .
H H5B 0.3743 0.2891 0.2358 0.116 Uiso calc R 1 . .
H H5C 0.3075 0.3628 0.1837 0.116 Uiso calc R 1 . .
C C6 0.5088(4) 0.2862(3) 0.1110(3) 0.0588(9) Uani d . 1 . .
H H6 0.4739 0.2122 0.1075 0.071 Uiso calc R 1 . .
C C7 0.5939(3) 0.3083(3) 0.0593(3) 0.0537(9) Uani d . 1 . .
C C8 0.6332(5) 0.2155(4) -0.0056(4) 0.0706(11) Uani d . 1 . .
H H8A 0.7200 0.2308 0.0227 0.106 Uiso calc R 1 . .
H H8B 0.6130 0.2129 -0.0782 0.106 Uiso calc R 1 . .
H H8C 0.5918 0.1434 -0.0031 0.106 Uiso calc R 1 . .
C C9 0.7418(3) 0.6247(3) 0.0630(3) 0.0537(9) Uani d D 1 . .
H H9A 0.7489 0.6996 0.0571 0.064 Uiso calc R 1 . .
H H9B 0.7049 0.5684 -0.0084 0.064 Uiso calc R 1 . .
C C10 0.8697(3) 0.6174(4) 0.1083(3) 0.0591(9) Uani d D 1 . .
H H10A 0.8643 0.5404 0.1081 0.071 Uiso calc R 1 . .
H H10B 0.9051 0.6693 0.1816 0.071 Uiso calc R 1 . .
C C11 1.0171(3) 0.8040(3) 0.0842(3) 0.0551(9) Uani d . 1 . .
C C12 1.0309(4) 0.9735(4) 0.2019(4) 0.0638(10) Uani d . 1 . .
C C13 0.9967(5) 1.0376(4) 0.2947(5) 0.0839(14) Uani d . 1 . .
H H13A 1.0156 1.0076 0.3511 0.126 Uiso calc R 1 . .
H H13B 0.9106 1.0291 0.2729 0.126 Uiso calc R 1 . .
H H13C 1.0418 1.1172 0.3196 0.126 Uiso calc R 1 . .
C C14 1.1014(4) 1.0279(4) 0.1525(4) 0.0691(11) Uani d . 1 . .
H H14 1.1308 1.1073 0.1768 0.083 Uiso calc R 1 . .
C C15 1.1274(4) 0.9623(4) 0.0662(4) 0.0611(10) Uani d . 1 . .
C C16 1.2025(4) 1.0147(4) 0.0081(4) 0.0761(13) Uani d . 1 . .
H H16A 1.1798 0.9639 -0.0643 0.114 Uiso calc R 1 . .
H H16B 1.2876 1.0277 0.0425 0.114 Uiso calc R 1 . .
H H16C 1.1883 1.0862 0.0088 0.114 Uiso calc R 1 . .
C C17 0.5658(5) 0.8234(6) 0.4963(4) 0.112(2) Uani d D 1 . .
H H17A 0.5790 0.8783 0.4604 0.134 Uiso calc R 1 . .
H H17B 0.4857 0.8149 0.5061 0.134 Uiso calc R 1 . .
C C18 0.6604(5) 0.8636(5) 0.5998(4) 0.0878(15) Uani d D 1 . .
H H18A 0.7409 0.8759 0.5906 0.105 Uiso calc R 1 . .
H H18B 0.6495 0.8076 0.6347 0.105 Uiso calc R 1 . .
C C19 0.7040(5) 1.0778(4) 0.6585(4) 0.0789(14) Uani d . 1 . .
C C20 0.8330(4) 1.1790(4) 0.5960(3) 0.0659(11) Uani d . 1 . .
C C21 0.9099(5) 1.1770(6) 0.5229(5) 0.0984(18) Uani d . 1 . .
H H21A 0.8579 1.1487 0.4503 0.148 Uiso calc R 1 . .
H H21B 0.9600 1.1280 0.5320 0.148 Uiso calc R 1 . .
H H21C 0.9613 1.2530 0.5393 0.148 Uiso calc R 1 . .
C C22 0.8282(4) 1.2782(4) 0.6648(4) 0.0668(11) Uani d . 1 . .
H H22 0.8742 1.3490 0.6685 0.080 Uiso calc R 1 . .
C C23 0.7540(4) 1.2708(3) 0.7285(3) 0.0590(9) Uani d . 1 . .
C C24 0.7415(5) 1.3748(4) 0.8051(4) 0.0796(14) Uani d . 1 . .
H H24A 0.6594 1.3786 0.7827 0.119 Uiso calc R 1 . .
H H24B 0.7977 1.4422 0.8062 0.119 Uiso calc R 1 . .
H H24C 0.7595 1.3701 0.8752 0.119 Uiso calc R 1 . .
C C25 0.5709(5) 0.9658(4) 0.7391(4) 0.0811(14) Uani d D 1 . .
H H25A 0.5534 0.8904 0.7449 0.097 Uiso calc R 1 . .
H H25B 0.6147 1.0219 0.8097 0.097 Uiso calc R 1 . .
C C26 0.4571(4) 0.9884(4) 0.6943(5) 0.0888(16) Uani d D 1 . .
H H26A 0.4172 0.9381 0.6208 0.107 Uiso calc R 1 . .
H H26B 0.4727 1.0671 0.6971 0.107 Uiso calc R 1 . .
C C27 0.2882(4) 0.8113(4) 0.7202(4) 0.0642(10) Uani d . 1 . .
C C28 0.2640(5) 0.6370(4) 0.6049(4) 0.0784(13) Uani d . 1 . .
C C29 0.3050(7) 0.5657(5) 0.5205(5) 0.106(2) Uani d . 1 . .
H H29A 0.3261 0.6081 0.4762 0.159 Uiso calc R 1 . .
H H29B 0.2399 0.4968 0.4776 0.159 Uiso calc R 1 . .
H H29C 0.3751 0.5468 0.5536 0.159 Uiso calc R 1 . .
C C30 0.1711(6) 0.5938(4) 0.6403(5) 0.0937(17) Uani d . 1 . .
H H30 0.1300 0.5159 0.6127 0.112 Uiso calc R 1 . .
C C31 0.1387(5) 0.6670(5) 0.7175(5) 0.0860(15) Uani d . 1 . .
C C32 0.0362(7) 0.6270(6) 0.7581(7) 0.132(3) Uani d . 1 . .
H H32A 0.0588 0.6671 0.8335 0.198 Uiso calc R 1 . .
H H32B 0.0197 0.5464 0.7445 0.198 Uiso calc R 1 . .
H H32C -0.0357 0.6419 0.7225 0.198 Uiso calc R 1 . .

loop_
_atom_site_aniso_label
_atom_site_aniso_U_11
_atom_site_aniso_U_22
_atom_site_aniso_U_33
_atom_site_aniso_U_12
_atom_site_aniso_U_13
_atom_site_aniso_U_23
S1 0.0649(6) 0.0682(7) 0.0666(7) 0.0186(5) 0.0204(5) 0.0108(5)
S2 0.0860(8) 0.0554(6) 0.0813(8) -0.0002(5) 0.0436(7) -0.0057(5)
S3 0.0617(6) 0.0514(5) 0.0835(7) 0.0110(4) 0.0360(5) 0.0143(5)
S4 0.0995(9) 0.0567(6) 0.1033(10) -0.0047(6) 0.0636(8) 0.0056(6)
N1 0.0538(17) 0.0440(16) 0.0608(18) 0.0087(13) 0.0228(15) 0.0141(14)
N2 0.0541(17) 0.0459(16) 0.0562(18) 0.0106(13) 0.0209(14) 0.0152(13)
N3 0.0549(17) 0.0450(16) 0.0532(17) 0.0090(13) 0.0192(14) 0.0104(13)
N4 0.0518(17) 0.0540(18) 0.068(2) 0.0145(14) 0.0229(15) 0.0174(15)
N5 0.0507(17) 0.0581(19) 0.070(2) 0.0102(15) 0.0252(16) 0.0213(16)
N6 0.100(3) 0.061(2) 0.101(3) 0.008(2) 0.057(3) 0.005(2)
N7 0.066(2) 0.075(2) 0.067(2) 0.0054(18) 0.0332(18) 0.0032(18)
N8 0.079(2) 0.0455(17) 0.073(2) 0.0055(16) 0.0401(19) 0.0054(16)
N9 0.074(2) 0.054(2) 0.077(2) 0.0105(17) 0.0210(19) 0.0160(18)
N10 0.072(2) 0.064(2) 0.078(2) 0.0025(18) 0.0258(19) 0.0287(19)
C1 0.067(2) 0.0390(19) 0.082(3) 0.0097(17) 0.031(2) 0.0108(18)
C2 0.061(2) 0.049(2) 0.071(2) 0.0184(17) 0.0242(19) 0.0219(18)
C3 0.0443(17) 0.0452(18) 0.0489(19) 0.0073(14) 0.0111(14) 0.0135(15)
C4 0.051(2) 0.055(2) 0.056(2) 0.0070(16) 0.0172(17) 0.0192(17)
C5 0.080(3) 0.067(3) 0.096(3) 0.015(2) 0.048(3) 0.033(3)
C6 0.063(2) 0.0431(19) 0.066(2) 0.0081(17) 0.0184(19) 0.0184(17)
C7 0.054(2) 0.0458(19) 0.051(2) 0.0107(16) 0.0103(16) 0.0107(15)
C8 0.081(3) 0.050(2) 0.073(3) 0.018(2) 0.026(2) 0.010(2)
C9 0.054(2) 0.051(2) 0.057(2) 0.0110(16) 0.0187(17) 0.0218(17)
C10 0.056(2) 0.055(2) 0.068(2) 0.0122(17) 0.0220(19) 0.0270(19)
C11 0.0441(18) 0.054(2) 0.065(2) 0.0122(16) 0.0185(17) 0.0168(18)
C12 0.054(2) 0.056(2) 0.072(3) 0.0145(18) 0.0188(19) 0.012(2)
C13 0.083(3) 0.068(3) 0.095(4) 0.020(2) 0.041(3) 0.011(3)
C14 0.061(2) 0.047(2) 0.087(3) 0.0054(18) 0.020(2) 0.016(2)
C15 0.048(2) 0.062(2) 0.073(3) 0.0114(17) 0.0171(18) 0.027(2)
C16 0.064(3) 0.078(3) 0.089(3) 0.007(2) 0.028(2) 0.040(3)
C17 0.074(3) 0.142(6) 0.083(4) 0.004(3) 0.042(3) -0.008(4)
C18 0.099(4) 0.084(3) 0.088(4) 0.034(3) 0.035(3) 0.031(3)
C19 0.082(3) 0.056(2) 0.085(3) 0.000(2) 0.047(3) 0.002(2)
C20 0.046(2) 0.090(3) 0.061(2) 0.012(2) 0.0162(18) 0.032(2)
C21 0.078(3) 0.140(5) 0.105(4) 0.038(3) 0.053(3) 0.059(4)
C22 0.054(2) 0.064(3) 0.078(3) 0.0054(19) 0.015(2) 0.031(2)
C23 0.055(2) 0.050(2) 0.061(2) 0.0077(17) 0.0109(18) 0.0150(17)
C24 0.075(3) 0.044(2) 0.100(4) 0.008(2) 0.020(3) 0.009(2)
C25 0.122(4) 0.055(2) 0.060(3) 0.028(3) 0.016(3) 0.018(2)
C26 0.071(3) 0.058(3) 0.124(5) 0.009(2) 0.011(3) 0.036(3)
C27 0.064(2) 0.054(2) 0.069(3) 0.0066(19) 0.021(2) 0.022(2)
C28 0.082(3) 0.053(2) 0.088(3) 0.014(2) 0.013(3) 0.022(2)
C29 0.125(5) 0.063(3) 0.107(4) 0.026(3) 0.023(4) 0.008(3)
C30 0.104(4) 0.050(3) 0.104(4) -0.004(3) 0.019(3) 0.024(3)
C31 0.088(3) 0.065(3) 0.091(4) -0.005(3) 0.022(3) 0.032(3)
C32 0.127(6) 0.103(5) 0.149(6) -0.024(4) 0.059(5) 0.048(5)

loop_
_atom_type_symbol
_atom_type_description
_atom_type_scat_dispersion_real
_atom_type_scat_dispersion_imag
_atom_type_scat_source
C C 0.0181 0.0091 'International Tables Vol C Tables 4.2.6.8 and 6.1.1.4'
H H 0.0000 0.0000 'International Tables Vol C Tables 4.2.6.8 and 6.1.1.4'
N N 0.0311 0.0180 'International Tables Vol C Tables 4.2.6.8 and 6.1.1.4'
S S 0.3331 0.5567 'International Tables Vol C Tables 4.2.6.8 and 6.1.1.4'

loop_
_geom_angle_atom_site_label_1
_geom_angle_atom_site_label_2
_geom_angle_atom_site_label_3
_geom_angle_site_symmetry_1
_geom_angle_site_symmetry_3
_geom_angle
_geom_angle_publ_flag
C1 S1 S2 . . 104.28(16) ?
C17 S2 S1 . . 104.44(18) ?
C11 S3 C10 . . 102.6(2) ?
C27 S4 C26 . . 102.5(2) ?
C3 N1 C2 . . 121.5(3) ?
C3 N1 C9 . . 119.8(3) ?
C2 N1 C9 . . 118.3(3) ?
C4 N2 C3 . . 116.0(3) ?
C7 N3 C3 . . 116.3(3) ?
C11 N4 C12 . . 115.6(4) ?
C15 N5 C11 . . 116.0(4) ?
C19 N6 C18 . . 121.8(4) ?
C19 N6 C25 . . 121.0(4) ?
C18 N6 C25 . . 117.2(4) ?
C20 N7 C19 . . 115.3(4) ?
C23 N8 C19 . . 116.3(4) ?
C27 N9 C28 . . 115.1(4) ?
C27 N10 C31 . . 115.9(5) ?
C2 C1 S1 . . 114.9(3) ?
C2 C1 H1A . . 108.5 ?
S1 C1 H1A . . 108.5 ?
C2 C1 H1B . . 108.5 ?
S1 C1 H1B . . 108.5 ?
H1A C1 H1B . . 107.5 ?
N1 C2 C1 . . 113.8(3) ?
N1 C2 H2A . . 108.8 ?
C1 C2 H2A . . 108.8 ?
N1 C2 H2B . . 108.8 ?
C1 C2 H2B . . 108.8 ?
H2A C2 H2B . . 107.7 ?
N3 C3 N2 . . 126.5(3) ?
N3 C3 N1 . . 116.0(3) ?
N2 C3 N1 . . 117.5(3) ?
N2 C4 C6 . . 121.8(4) ?
N2 C4 C5 . . 116.2(4) ?
C6 C4 C5 . . 122.0(4) ?
C4 C5 H5A . . 109.5 ?
C4 C5 H5B . . 109.5 ?
H5A C5 H5B . . 109.5 ?
C4 C5 H5C . . 109.5 ?
H5A C5 H5C . . 109.5 ?
H5B C5 H5C . . 109.5 ?
C4 C6 C7 . . 118.2(4) ?
C4 C6 H6 . . 120.9 ?
C7 C6 H6 . . 120.9 ?
N3 C7 C6 . . 121.3(3) ?
N3 C7 C8 . . 116.5(4) ?
C6 C7 C8 . . 122.2(4) ?
C7 C8 H8A . . 109.5 ?
C7 C8 H8B . . 109.5 ?
H8A C8 H8B . . 109.5 ?
C7 C8 H8C . . 109.5 ?
H8A C8 H8C . . 109.5 ?
H8B C8 H8C . . 109.5 ?
N1 C9 C10 . . 114.3(3) ?
N1 C9 H9A . . 108.7 ?
C10 C9 H9A . . 108.7 ?
N1 C9 H9B . . 108.7 ?
C10 C9 H9B . . 108.7 ?
H9A C9 H9B . . 107.6 ?
C9 C10 S3 . . 111.4(3) ?
C9 C10 H10A . . 109.4 ?
S3 C10 H10A . . 109.4 ?
C9 C10 H10B . . 109.4 ?
S3 C10 H10B . . 109.4 ?
H10A C10 H10B . . 108.0 ?
N4 C11 N5 . . 127.8(4) ?
N4 C11 S3 . . 120.2(3) ?
N5 C11 S3 . . 111.9(3) ?
N4 C12 C14 . . 121.1(4) ?
N4 C12 C13 . . 116.3(4) ?
C14 C12 C13 . . 122.6(4) ?
C12 C13 H13A . . 109.5 ?
C12 C13 H13B . . 109.5 ?
H13A C13 H13B . . 109.5 ?
C12 C13 H13C . . 109.5 ?
H13A C13 H13C . . 109.5 ?
H13B C13 H13C . . 109.5 ?
C12 C14 C15 . . 118.9(4) ?
C12 C14 H14 . . 120.6 ?
C15 C14 H14 . . 120.6 ?
N5 C15 C14 . . 120.6(4) ?
N5 C15 C16 . . 117.3(4) ?
C14 C15 C16 . . 122.1(4) ?
C15 C16 H16A . . 109.5 ?
C15 C16 H16B . . 109.5 ?
H16A C16 H16B . . 109.5 ?
C15 C16 H16C . . 109.5 ?
H16A C16 H16C . . 109.5 ?
H16B C16 H16C . . 109.5 ?
C18 C17 S2 . . 108.2(5) ?
C18 C17 H17A . . 110.0 ?
S2 C17 H17A . . 110.0 ?
C18 C17 H17B . . 110.0 ?
S2 C17 H17B . . 110.0 ?
H17A C17 H17B . . 108.4 ?
C17 C18 N6 . . 107.1(5) ?
C17 C18 H18A . . 110.3 ?
N6 C18 H18A . . 110.3 ?
C17 C18 H18B . . 110.3 ?
N6 C18 H18B . . 110.3 ?
H18A C18 H18B . . 108.6 ?
N7 C19 N8 . . 126.8(4) ?
N7 C19 N6 . . 117.4(4) ?
N8 C19 N6 . . 115.7(4) ?
N7 C20 C22 . . 121.7(4) ?
N7 C20 C21 . . 115.1(5) ?
C22 C20 C21 . . 123.2(5) ?
C20 C21 H21A . . 109.5 ?
C20 C21 H21B . . 109.5 ?
H21A C21 H21B . . 109.5 ?
C20 C21 H21C . . 109.5 ?
H21A C21 H21C . . 109.5 ?
H21B C21 H21C . . 109.5 ?
C20 C22 C23 . . 118.6(4) ?
C20 C22 H22 . . 120.7 ?
C23 C22 H22 . . 120.7 ?
N8 C23 C22 . . 121.0(4) ?
N8 C23 C24 . . 116.6(4) ?
C22 C23 C24 . . 122.4(4) ?
C23 C24 H24A . . 109.5 ?
C23 C24 H24B . . 109.5 ?
H24A C24 H24B . . 109.5 ?
C23 C24 H24C . . 109.5 ?
H24A C24 H24C . . 109.5 ?
H24B C24 H24C . . 109.5 ?
C26 C25 N6 . . 107.6(4) ?
C26 C25 H25A . . 110.2 ?
N6 C25 H25A . . 110.2 ?
C26 C25 H25B . . 110.2 ?
N6 C25 H25B . . 110.2 ?
H25A C25 H25B . . 108.5 ?
C25 C26 S4 . . 104.7(4) ?
C25 C26 H26A . . 110.8 ?
S4 C26 H26A . . 110.8 ?
C25 C26 H26B . . 110.8 ?
S4 C26 H26B . . 110.8 ?
H26A C26 H26B . . 108.9 ?
N10 C27 N9 . . 128.7(4) ?
N10 C27 S4 . . 111.4(3) ?
N9 C27 S4 . . 119.9(3) ?
N9 C28 C30 . . 120.5(5) ?
N9 C28 C29 . . 115.7(5) ?
C30 C28 C29 . . 123.8(5) ?
C28 C29 H29A . . 109.5 ?
C28 C29 H29B . . 109.5 ?
H29A C29 H29B . . 109.5 ?
C28 C29 H29C . . 109.5 ?
H29A C29 H29C . . 109.5 ?
H29B C29 H29C . . 109.5 ?
C28 C30 C31 . . 119.5(5) ?
C28 C30 H30 . . 120.2 ?
C31 C30 H30 . . 120.2 ?
N10 C31 C30 . . 120.3(5) ?
N10 C31 C32 . . 117.0(6) ?
C30 C31 C32 . . 122.8(5) ?
C31 C32 H32A . . 109.5 ?
C31 C32 H32B . . 109.5 ?
H32A C32 H32B . . 109.5 ?
C31 C32 H32C . . 109.5 ?
H32A C32 H32C . . 109.5 ?
H32B C32 H32C . . 109.5 ?

loop_
_geom_bond_atom_site_label_1
_geom_bond_atom_site_label_2
_geom_bond_site_symmetry_2
_geom_bond_distance
_geom_bond_publ_flag
S1 C1 . 1.802(5) ?
S1 S2 . 2.0323(17) ?
S2 C17 . 1.918(7) ?
S3 C11 . 1.764(4) ?
S3 C10 . 1.801(4) ?
S4 C27 . 1.763(4) ?
S4 C26 . 1.874(6) ?
N1 C3 . 1.369(5) ?
N1 C2 . 1.449(5) ?
N1 C9 . 1.456(5) ?
N2 C4 . 1.335(5) ?
N2 C3 . 1.343(5) ?
N3 C7 . 1.339(5) ?
N3 C3 . 1.342(5) ?
N4 C11 . 1.324(5) ?
N4 C12 . 1.339(5) ?
N5 C15 . 1.331(5) ?
N5 C11 . 1.343(5) ?
N6 C19 . 1.399(6) ?
N6 C18 . 1.486(7) ?
N6 C25 . 1.520(7) ?
N7 C20 . 1.336(6) ?
N7 C19 . 1.338(6) ?
N8 C23 . 1.325(5) ?
N8 C19 . 1.342(5) ?
N9 C27 . 1.324(6) ?
N9 C28 . 1.345(6) ?
N10 C27 . 1.324(6) ?
N10 C31 . 1.325(6) ?
C1 C2 . 1.526(5) ?
C1 H1A . 0.9700 ?
C1 H1B . 0.9700 ?
C2 H2A . 0.9700 ?
C2 H2B . 0.9700 ?
C4 C6 . 1.380(6) ?
C4 C5 . 1.498(6) ?
C5 H5A . 0.9600 ?
C5 H5B . 0.9600 ?
C5 H5C . 0.9600 ?
C6 C7 . 1.380(6) ?
C6 H6 . 0.9300 ?
C7 C8 . 1.497(5) ?
C8 H8A . 0.9600 ?
C8 H8B . 0.9600 ?
C8 H8C . 0.9600 ?
C9 C10 . 1.524(5) ?
C9 H9A . 0.9700 ?
C9 H9B . 0.9700 ?
C10 H10A . 0.9700 ?
C10 H10B . 0.9700 ?
C12 C14 . 1.382(6) ?
C12 C13 . 1.499(6) ?
C13 H13A . 0.9600 ?
C13 H13B . 0.9600 ?
C13 H13C . 0.9600 ?
C14 C15 . 1.385(6) ?
C14 H14 . 0.9300 ?
C15 C16 . 1.497(6) ?
C16 H16A . 0.9600 ?
C16 H16B . 0.9600 ?
C16 H16C . 0.9600 ?
C17 C18 . 1.464(6) ?
C17 H17A . 0.9700 ?
C17 H17B . 0.9700 ?
C18 H18A . 0.9700 ?
C18 H18B . 0.9700 ?
C20 C22 . 1.371(6) ?
C20 C21 . 1.497(6) ?
C21 H21A . 0.9600 ?
C21 H21B . 0.9600 ?
C21 H21C . 0.9600 ?
C22 C23 . 1.378(6) ?
C22 H22 . 0.9300 ?
C23 C24 . 1.503(6) ?
C24 H24A . 0.9600 ?
C24 H24B . 0.9600 ?
C24 H24C . 0.9600 ?
C25 C26 . 1.464(6) ?
C25 H25A . 0.9700 ?
C25 H25B . 0.9700 ?
C26 H26A . 0.9700 ?
C26 H26B . 0.9700 ?
C28 C30 . 1.369(8) ?
C28 C29 . 1.501(8) ?
C29 H29A . 0.9600 ?
C29 H29B . 0.9600 ?
C29 H29C . 0.9600 ?
C30 C31 . 1.387(8) ?
C30 H30 . 0.9300 ?
C31 C32 . 1.495(8) ?
C32 H32A . 0.9600 ?
C32 H32B . 0.9600 ?
C32 H32C . 0.9600 ?

loop_
_geom_torsion_atom_site_label_1
_geom_torsion_atom_site_label_2
_geom_torsion_atom_site_label_3
_geom_torsion_atom_site_label_4
_geom_torsion_site_symmetry_1
_geom_torsion_site_symmetry_2
_geom_torsion_site_symmetry_3
_geom_torsion_site_symmetry_4
_geom_torsion
_geom_torsion_publ_flag
C1 S1 S2 C17 . . . . -77.4(3) ?
S2 S1 C1 C2 . . . . -59.5(3) ?
C3 N1 C2 C1 . . . . 105.5(4) ?
C9 N1 C2 C1 . . . . -81.3(4) ?
S1 C1 C2 N1 . . . . -69.4(4) ?
C7 N3 C3 N2 . . . . -0.5(6) ?
C7 N3 C3 N1 . . . . 179.3(3) ?
C4 N2 C3 N3 . . . . 0.7(6) ?
C4 N2 C3 N1 . . . . -179.1(3) ?
C2 N1 C3 N3 . . . . 178.8(3) ?
C9 N1 C3 N3 . . . . 5.8(5) ?
C2 N1 C3 N2 . . . . -1.3(5) ?
C9 N1 C3 N2 . . . . -174.3(3) ?
C3 N2 C4 C6 . . . . -0.6(6) ?
C3 N2 C4 C5 . . . . -179.4(4) ?
N2 C4 C6 C7 . . . . 0.4(6) ?
C5 C4 C6 C7 . . . . 179.1(4) ?
C3 N3 C7 C6 . . . . 0.3(5) ?
C3 N3 C7 C8 . . . . 179.3(3) ?
C4 C6 C7 N3 . . . . -0.2(6) ?
C4 C6 C7 C8 . . . . -179.2(4) ?
C3 N1 C9 C10 . . . . -77.2(4) ?
C2 N1 C9 C10 . . . . 109.6(4) ?
N1 C9 C10 S3 . . . . -175.1(3) ?
C11 S3 C10 C9 . . . . 82.3(3) ?
C12 N4 C11 N5 . . . . -0.9(6) ?
C12 N4 C11 S3 . . . . 179.1(3) ?
C15 N5 C11 N4 . . . . 1.5(6) ?
C15 N5 C11 S3 . . . . -178.5(3) ?
C10 S3 C11 N4 . . . . 5.5(4) ?
C10 S3 C11 N5 . . . . -174.5(3) ?
C11 N4 C12 C14 . . . . 0.4(6) ?
C11 N4 C12 C13 . . . . 179.1(4) ?
N4 C12 C14 C15 . . . . -0.4(7) ?
C13 C12 C14 C15 . . . . -179.1(4) ?
C11 N5 C15 C14 . . . . -1.4(6) ?
C11 N5 C15 C16 . . . . 179.8(4) ?
C12 C14 C15 N5 . . . . 1.0(7) ?
C12 C14 C15 C16 . . . . 179.7(4) ?
S1 S2 C17 C18 . . . . -63.6(5) ?
S2 C17 C18 N6 . . . . -177.4(4) ?
C19 N6 C18 C17 . . . . -85.7(7) ?
C25 N6 C18 C17 . . . . 94.5(6) ?
C20 N7 C19 N8 . . . . 5.0(8) ?
C20 N7 C19 N6 . . . . -172.1(5) ?
C23 N8 C19 N7 . . . . -4.0(8) ?
C23 N8 C19 N6 . . . . 173.2(5) ?
C18 N6 C19 N7 . . . . 1.0(8) ?
C25 N6 C19 N7 . . . . -179.2(5) ?
C18 N6 C19 N8 . . . . -176.5(5) ?
C25 N6 C19 N8 . . . . 3.4(8) ?
C19 N7 C20 C22 . . . . -2.4(7) ?
C19 N7 C20 C21 . . . . 177.2(5) ?
N7 C20 C22 C23 . . . . -0.7(7) ?
C21 C20 C22 C23 . . . . 179.7(4) ?
C19 N8 C23 C22 . . . . 0.4(7) ?
C19 N8 C23 C24 . . . . -178.9(4) ?
C20 C22 C23 N8 . . . . 1.8(7) ?
C20 C22 C23 C24 . . . . -179.1(4) ?
C19 N6 C25 C26 . . . . 71.8(6) ?
C18 N6 C25 C26 . . . . -108.3(5) ?
N6 C25 C26 S4 . . . . 173.0(3) ?
C27 S4 C26 C25 . . . . -86.1(4) ?
C31 N10 C27 N9 . . . . 1.8(8) ?
C31 N10 C27 S4 . . . . -179.1(4) ?
C28 N9 C27 N10 . . . . -0.2(7) ?
C28 N9 C27 S4 . . . . -179.3(4) ?
C26 S4 C27 N10 . . . . -167.7(3) ?
C26 S4 C27 N9 . . . . 11.5(4) ?
C27 N9 C28 C30 . . . . -1.7(7) ?
C27 N9 C28 C29 . . . . 179.1(5) ?
N9 C28 C30 C31 . . . . 2.0(9) ?
C29 C28 C30 C31 . . . . -178.9(5) ?
C27 N10 C31 C30 . . . . -1.4(8) ?
C27 N10 C31 C32 . . . . 179.8(6) ?
C28 C30 C31 N10 . . . . -0.3(9) ?
C28 C30 C31 C32 . . . . 178.4(6) ?

loop_
_cod_related_entry_id
_cod_related_entry_database
_cod_related_entry_code
1 ChemSpider 30656315
